data_1545551
loop_
_publ_author_name
'Arnold, Polly L.'
'Stevens, Charlotte J.'
'Bell, Nicola L.'
'Lord, Rianne M.'
'Goldberg, Jonathan M.'
'Nichol, Gary S.'
'Love, Jason B.'

_publ_section_title
;
 Multi-electron reduction of sulfur and carbon disulfide using binuclear
 uranium(iii) borohydride complexes
;
_journal_issue 5
_journal_name_full 'Chem. Sci.'
_journal_page_first 3609
_journal_paper_doi 10.1039/C7SC00382J
_journal_volume 8
_journal_year 2017
_chemical_formula_moiety 'C94 H97 N8 O2 S U2, C7 H8'
_chemical_formula_sum 'C101 H105 N8 O2 S U2'
_chemical_formula_weight 1971.05
_chemical_name_systematic
;
 ?
;
_space_group_IT_number 2
_symmetry_cell_setting triclinic
_symmetry_space_group_name_Hall '-P 1'
_symmetry_space_group_name_H-M 'P -1'
_atom_sites_solution_hydrogens geom
_atom_sites_solution_primary direct
_atom_sites_solution_secondary difmap
_audit_creation_method SHELXL-97
_audit_update_record
;
2016-05-16 deposited with the CCDC.
2017-03-02 downloaded from the CCDC.
;
_cell_angle_alpha 67.132(2)
_cell_angle_beta 86.551(2)
_cell_angle_gamma 82.450(2)
_cell_formula_units_Z 2
_cell_length_a 15.9605(3)
_cell_length_b 16.6905(3)
_cell_length_c 18.0699(4)
_cell_measurement_reflns_used 34109
_cell_measurement_temperature 170(2)
_cell_measurement_theta_max 27.7070
_cell_measurement_theta_min 3.3890
_cell_volume 4396.61(16)
_computing_cell_refinement
;
CrysAlisPro, Agilent Technologies,
Version 1.171.36.24 (release 03-12-2012 CrysAlis171 .NET)
(compiled Dec  3 2012,18:21:49)
;
_computing_data_collection
;
CrysAlisPro, Agilent Technologies,
Version 1.171.36.24 (release 03-12-2012 CrysAlis171 .NET)
(compiled Dec  3 2012,18:21:49)
;
_computing_data_reduction
;
CrysAlisPro, Agilent Technologies,
Version 1.171.36.24 (release 03-12-2012 CrysAlis171 .NET)
(compiled Dec  3 2012,18:21:49)
;
_computing_molecular_graphics Ortep
_computing_publication_material Mercury
_computing_structure_refinement 'SHELXL-97 (Sheldrick, 2008)'
_computing_structure_solution 'SIR 92'
_diffrn_ambient_temperature 170(2)
_diffrn_detector_area_resol_mean 8.0521
_diffrn_measured_fraction_theta_full 0.998
_diffrn_measured_fraction_theta_max 0.998
_diffrn_measurement_device_type 'Xcalibur, Eos'
_diffrn_measurement_method '\w scans'
_diffrn_radiation_monochromator graphite
_diffrn_radiation_source 'fine-focus sealed tube'
_diffrn_radiation_type MoK\a
_diffrn_radiation_wavelength 0.71073
_diffrn_reflns_av_R_equivalents 0.0577
_diffrn_reflns_av_sigmaI/netI 0.0396
_diffrn_reflns_limit_h_max 19
_diffrn_reflns_limit_h_min -19
_diffrn_reflns_limit_k_max 20
_diffrn_reflns_limit_k_min -20
_diffrn_reflns_limit_l_max 22
_diffrn_reflns_limit_l_min -22
_diffrn_reflns_number 108077
_diffrn_reflns_theta_full 26.37
_diffrn_reflns_theta_max 26.37
_diffrn_reflns_theta_min 2.98
_exptl_absorpt_coefficient_mu 3.757
_exptl_absorpt_correction_T_max 0.356
_exptl_absorpt_correction_T_min 0.035
_exptl_absorpt_correction_type analytical
_exptl_absorpt_process_details
;
CrysAlisPro, Agilent Technologies,
Version 1.171.36.24 (release 03-12-2012 CrysAlis171 .NET)
(compiled Dec  3 2012,18:21:49)
Analytical numeric absorption correction using a multifaceted crystal
            model based on expressions derived by R.C. Clark & J.S. Reid.
(Clark, R. C. & Reid, J. S. (1995). Acta Cryst. A51, 887-897)
;
_exptl_crystal_colour orange
_exptl_crystal_density_diffrn 1.489
_exptl_crystal_density_method 'not measured'
_exptl_crystal_description block
_exptl_crystal_F_000 1966
_exptl_crystal_size_max 0.4144
_exptl_crystal_size_mid 0.2329
_exptl_crystal_size_min 0.0664
_refine_diff_density_max 7.564
_refine_diff_density_min -4.455
_refine_diff_density_rms 0.153
_refine_ls_extinction_method none
_refine_ls_goodness_of_fit_ref 1.049
_refine_ls_hydrogen_treatment riding
_refine_ls_matrix_type full
_refine_ls_number_parameters 1015
_refine_ls_number_reflns 17944
_refine_ls_number_restraints 98
_refine_ls_restrained_S_all 1.051
_refine_ls_R_factor_all 0.0771
_refine_ls_R_factor_gt 0.0581
_refine_ls_shift/su_max 0.001
_refine_ls_shift/su_mean 0.000
_refine_ls_structure_factor_coef Fsqd
_refine_ls_weighting_details 'calc w=1/[\s^2^(Fo^2^)+(0.0399P)^2^+47.5089P] where P=(Fo^2^+2Fc^2^)/3'
_refine_ls_weighting_scheme calc
_refine_ls_wR_factor_gt 0.1282
_refine_ls_wR_factor_ref 0.1407
_reflns_number_gt 14244
_reflns_number_total 17944
_reflns_threshold_expression >2\s(I)
_cod_data_source_file c7sc00382j2.cif
_cod_data_source_block p14088b_6
_cod_depositor_comments 'Adding full bibliography for 1545549--1545553.cif.'
_cod_original_cell_volume 4396.61(15)
_cod_database_code 1545551

loop_
_symmetry_equiv_pos_as_xyz
'x, y, z'
'-x, -y, -z'

loop_
_atom_site_label
_atom_site_type_symbol
_atom_site_fract_x
_atom_site_fract_y
_atom_site_fract_z
_atom_site_U_iso_or_equiv
_atom_site_adp_type
_atom_site_occupancy
_atom_site_symmetry_multiplicity
_atom_site_calc_flag
_atom_site_refinement_flags
C1 C 0.3640(5) 0.2861(5) 0.6064(5) 0.0340(16) Uani 1 1 d .
H1 H 0.3518 0.2839 0.5565 0.041 Uiso 1 1 calc R
C2 C 0.4368(5) 0.2378(5) 0.6460(5) 0.0355(17) Uani 1 1 d .
C3 C 0.5008(6) 0.1902(6) 0.6184(6) 0.060(3) Uani 1 1 d .
H3 H 0.5015 0.1817 0.5694 0.072 Uiso 1 1 calc R
C4 C 0.5622(6) 0.1584(7) 0.6758(6) 0.068(3) Uani 1 1 d .
H4 H 0.6137 0.1234 0.6739 0.082 Uiso 1 1 calc R
C5 C 0.5358(5) 0.1865(6) 0.7376(6) 0.054(2) Uani 1 1 d .
C6 C 0.5904(5) 0.1760(6) 0.8059(6) 0.057(3) Uani 1 1 d .
C7 C 0.6663(6) 0.2306(8) 0.7672(8) 0.084(4) Uani 1 1 d .
H7A H 0.7008 0.2310 0.8107 0.101 Uiso 1 1 calc R
H7B H 0.7025 0.2010 0.7367 0.101 Uiso 1 1 calc R
C8 C 0.6400(9) 0.3223(10) 0.7127(10) 0.135(8) Uani 1 1 d .
H8A H 0.6903 0.3520 0.6907 0.203 Uiso 1 1 calc R
H8B H 0.6055 0.3528 0.7426 0.203 Uiso 1 1 calc R
H8C H 0.6068 0.3226 0.6686 0.203 Uiso 1 1 calc R
C9 C 0.6266(6) 0.0783(7) 0.8476(7) 0.066(3) Uani 1 1 d .
H9A H 0.6572 0.0590 0.8070 0.079 Uiso 1 1 calc R
H9B H 0.6680 0.0730 0.8883 0.079 Uiso 1 1 calc R
C10 C 0.5601(7) 0.0173(7) 0.8881(7) 0.076(3) Uani 1 1 d .
H10A H 0.5874 -0.0430 0.9126 0.114 Uiso 1 1 calc R
H10B H 0.5193 0.0211 0.8482 0.114 Uiso 1 1 calc R
H10C H 0.5307 0.0344 0.9299 0.114 Uiso 1 1 calc R
C11 C 0.5489(5) 0.2035(6) 0.8708(6) 0.056(3) Uani 1 1 d .
C12 C 0.5899(7) 0.2001(8) 0.9388(8) 0.076(3) Uani 1 1 d .
H12 H 0.6488 0.1852 0.9490 0.091 Uiso 1 1 calc R
C13 C 0.5316(7) 0.2216(8) 0.9870(7) 0.076(3) Uani 1 1 d .
H13 H 0.5412 0.2232 1.0378 0.092 Uiso 1 1 calc R
C14 C 0.4542(6) 0.2412(6) 0.9477(6) 0.055(2) Uani 1 1 d .
C15 C 0.3735(6) 0.2669(6) 0.9727(5) 0.053(2) Uani 1 1 d .
H15 H 0.3672 0.2683 1.0248 0.063 Uiso 1 1 calc R
C16 C 0.2299(5) 0.3054(7) 0.9652(5) 0.054(3) Uani 1 1 d .
C17 C 0.1766(6) 0.2417(8) 0.9965(6) 0.068(3) Uani 1 1 d .
H17 H 0.1894 0.1880 0.9893 0.082 Uiso 1 1 calc R
C18 C 0.1018(8) 0.2557(11) 1.0401(7) 0.087(4) Uani 1 1 d .
H18 H 0.0661 0.2106 1.0626 0.105 Uiso 1 1 calc R
C19 C 0.0815(7) 0.3323(11) 1.0494(6) 0.080(4) Uani 1 1 d .
H19 H 0.0316 0.3400 1.0785 0.095 Uiso 1 1 calc R
C20 C 0.1322(6) 0.4011(9) 1.0171(5) 0.063(3) Uani 1 1 d .
C21 C 0.2068(5) 0.3895(7) 0.9712(5) 0.050(2) Uani 1 1 d .
C22 C 0.1121(6) 0.4805(9) 1.0246(5) 0.068(3) Uani 1 1 d .
H22 H 0.0623 0.4883 1.0538 0.082 Uiso 1 1 calc R
C23 C 0.2559(5) 0.4581(7) 0.9379(4) 0.045(2) Uani 1 1 d .
H23 H 0.3053 0.4504 0.9083 0.055 Uiso 1 1 calc R
C24 C 0.2350(5) 0.5386(7) 0.9464(5) 0.054(3) Uani 1 1 d .
C25 C 0.1602(6) 0.5496(9) 0.9921(5) 0.064(3) Uani 1 1 d .
C26 C 0.1408(7) 0.6323(10) 1.0016(7) 0.080(4) Uani 1 1 d .
H26 H 0.0908 0.6417 1.0299 0.096 Uiso 1 1 calc R
C27 C 0.1905(9) 0.6949(10) 0.9722(8) 0.087(4) Uani 1 1 d .
H27 H 0.1767 0.7476 0.9812 0.105 Uiso 1 1 calc R
C28 C 0.2637(8) 0.6848(9) 0.9277(7) 0.080(4) Uani 1 1 d .
H28 H 0.2981 0.7311 0.9060 0.096 Uiso 1 1 calc R
C29 C 0.2854(6) 0.6101(8) 0.9156(6) 0.058(3) Uani 1 1 d .
C30 C 0.4299(6) 0.6000(6) 0.9138(5) 0.046(2) Uani 1 1 d .
H30 H 0.4214 0.5998 0.9664 0.055 Uiso 1 1 calc R
C31 C 0.5120(6) 0.6010(6) 0.8833(5) 0.048(2) Uani 1 1 d .
C32 C 0.5854(7) 0.5981(8) 0.9203(6) 0.068(3) Uani 1 1 d .
H32 H 0.5903 0.5955 0.9734 0.082 Uiso 1 1 calc R
C33 C 0.6505(7) 0.5995(7) 0.8672(6) 0.063(3) Uani 1 1 d .
H33 H 0.7089 0.5975 0.8763 0.075 Uiso 1 1 calc R
C34 C 0.6136(5) 0.6046(6) 0.7958(5) 0.045(2) Uani 1 1 d .
C35 C 0.6592(7) 0.6183(9) 0.7186(7) 0.085(3) Uani 1 1 d DU
C36 C 0.7524(7) 0.5929(11) 0.7236(9) 0.111(4) Uani 1 1 d DU
H36A H 0.7809 0.6208 0.7529 0.133 Uiso 1 1 calc R
H36B H 0.7795 0.6037 0.6704 0.133 Uiso 1 1 calc R
C37 C 0.7458(16) 0.4899(12) 0.7757(11) 0.178(9) Uani 1 1 d DU
H37A H 0.8027 0.4581 0.7867 0.266 Uiso 1 1 calc R
H37B H 0.7145 0.4663 0.7453 0.266 Uiso 1 1 calc R
H37C H 0.7162 0.4831 0.8265 0.266 Uiso 1 1 calc R
C38 C 0.6619(11) 0.7250(10) 0.6733(9) 0.117(4) Uani 1 1 d DU
H38A H 0.6040 0.7531 0.6768 0.140 Uiso 1 1 calc R
H38B H 0.6982 0.7418 0.7062 0.140 Uiso 1 1 calc R
C39 C 0.6898(13) 0.7657(12) 0.5908(10) 0.139(7) Uani 1 1 d DU
H39A H 0.6847 0.8293 0.5751 0.209 Uiso 1 1 calc R
H39B H 0.6547 0.7518 0.5558 0.209 Uiso 1 1 calc R
H39C H 0.7490 0.7436 0.5856 0.209 Uiso 1 1 calc R
C40 C 0.6169(5) 0.5863(7) 0.6638(5) 0.054(2) Uani 1 1 d .
C41 C 0.6548(5) 0.5535(6) 0.6079(5) 0.048(2) Uani 1 1 d .
H41 H 0.7130 0.5334 0.6049 0.057 Uiso 1 1 calc R
C42 C 0.5926(5) 0.5558(5) 0.5584(5) 0.0376(17) Uani 1 1 d .
H42 H 0.5992 0.5373 0.5147 0.045 Uiso 1 1 calc R
C43 C 0.5179(5) 0.5902(5) 0.5839(5) 0.0354(17) Uani 1 1 d .
C44 C 0.4379(5) 0.6127(5) 0.5493(4) 0.0341(16) Uani 1 1 d .
H44 H 0.4304 0.6061 0.5003 0.041 Uiso 1 1 calc R
C45 C 0.2972(5) 0.6747(5) 0.5360(4) 0.0341(16) Uani 1 1 d .
C46 C 0.2750(6) 0.7628(6) 0.4981(6) 0.052(2) Uani 1 1 d .
H46 H 0.3076 0.8028 0.5056 0.062 Uiso 1 1 calc R
C47 C 0.2033(7) 0.7945(7) 0.4478(6) 0.063(3) Uani 1 1 d .
H47 H 0.1887 0.8560 0.4221 0.076 Uiso 1 1 calc R
C48 C 0.1561(6) 0.7419(6) 0.4352(6) 0.055(2) Uani 1 1 d .
H48 H 0.1096 0.7659 0.3997 0.066 Uiso 1 1 calc R
C49 C 0.1748(5) 0.6485(5) 0.4748(4) 0.0396(19) Uani 1 1 d .
C50 C 0.2473(5) 0.6138(5) 0.5268(4) 0.0325(16) Uani 1 1 d .
C51 C 0.1276(5) 0.5918(6) 0.4627(5) 0.043(2) Uani 1 1 d .
H51 H 0.0801 0.6154 0.4283 0.052 Uiso 1 1 calc R
C52 C 0.2658(4) 0.5232(5) 0.5645(4) 0.0300(15) Uani 1 1 d .
H52 H 0.3127 0.4997 0.5996 0.036 Uiso 1 1 calc R
C53 C 0.2173(4) 0.4664(5) 0.5517(4) 0.0305(15) Uani 1 1 d .
C54 C 0.1461(5) 0.5012(6) 0.4987(4) 0.0374(18) Uani 1 1 d .
C55 C 0.0997(5) 0.4432(7) 0.4821(5) 0.049(2) Uani 1 1 d .
H55 H 0.0531 0.4663 0.4467 0.059 Uiso 1 1 calc R
C56 C 0.1206(6) 0.3562(7) 0.5157(6) 0.054(2) Uani 1 1 d .
H56 H 0.0884 0.3186 0.5042 0.064 Uiso 1 1 calc R
C57 C 0.1902(5) 0.3202(6) 0.5680(5) 0.046(2) Uani 1 1 d .
H57 H 0.2045 0.2585 0.5912 0.055 Uiso 1 1 calc R
C58 C 0.2371(5) 0.3734(5) 0.5856(4) 0.0334(16) Uani 1 1 d .
C59 C 0.1713(5) 0.1917(6) 0.8184(5) 0.047(2) Uani 1 1 d .
C60 C 0.1739(5) 0.1022(7) 0.8444(6) 0.059(3) Uani 1 1 d .
C61 C 0.0967(6) 0.0659(7) 0.8585(7) 0.081(4) Uani 1 1 d .
H61 H 0.0977 0.0042 0.8767 0.097 Uiso 1 1 calc R
C62 C 0.0187(6) 0.1183(8) 0.8466(7) 0.083(4) Uani 1 1 d .
C63 C 0.0204(6) 0.2053(8) 0.8214(6) 0.074(4) Uani 1 1 d .
H63 H -0.0325 0.2408 0.8131 0.089 Uiso 1 1 calc R
C64 C 0.0932(5) 0.2482(7) 0.8064(5) 0.052(2) Uani 1 1 d .
C65 C 0.2578(6) 0.0419(6) 0.8570(7) 0.060(3) Uani 1 1 d .
C66 C 0.3120(6) 0.0638(6) 0.7807(7) 0.064(3) Uani 1 1 d .
H66A H 0.3646 0.0236 0.7918 0.096 Uiso 1 1 calc R
H66B H 0.3254 0.1241 0.7630 0.096 Uiso 1 1 calc R
H66C H 0.2810 0.0575 0.7385 0.096 Uiso 1 1 calc R
C67 C 0.3071(6) 0.0463(7) 0.9260(6) 0.065(3) Uani 1 1 d .
H67A H 0.2715 0.0319 0.9745 0.098 Uiso 1 1 calc R
H67B H 0.3228 0.1055 0.9106 0.098 Uiso 1 1 calc R
H67C H 0.3583 0.0043 0.9367 0.098 Uiso 1 1 calc R
C68 C 0.2450(7) -0.0577(7) 0.8833(8) 0.091(5) Uani 1 1 d .
H68A H 0.2106 -0.0761 0.9325 0.137 Uiso 1 1 calc R
H68B H 0.3002 -0.0934 0.8933 0.137 Uiso 1 1 calc R
H68C H 0.2164 -0.0655 0.8405 0.137 Uiso 1 1 calc R
C69 C 0.0798(5) 0.3484(7) 0.7771(5) 0.049(2) Uani 1 1 d .
C70 C 0.0316(6) 0.3856(7) 0.6969(5) 0.058(3) Uani 1 1 d .
C71 C 0.1600(6) 0.3956(6) 0.7623(5) 0.049(2) Uani 1 1 d .
C72 C 0.0245(6) 0.3799(9) 0.8376(6) 0.076(4) Uani 1 1 d .
C73 C -0.0670(7) 0.0809(10) 0.8585(9) 0.110(6) Uani 1 1 d .
C74 C -0.0560(9) -0.0194(10) 0.8932(13) 0.179(12) Uani 1 1 d .
H74A H -0.0274 -0.0413 0.9450 0.269 Uiso 1 1 calc R
H74B H -0.0220 -0.0405 0.8560 0.269 Uiso 1 1 calc R
H74C H -0.1116 -0.0405 0.9009 0.269 Uiso 1 1 calc R
C75 C -0.1118(7) 0.1137(9) 0.7794(9) 0.099(5) Uani 1 1 d .
H75A H -0.1199 0.1779 0.7572 0.148 Uiso 1 1 calc R
H75B H -0.1670 0.0916 0.7877 0.148 Uiso 1 1 calc R
H75C H -0.0778 0.0931 0.7419 0.148 Uiso 1 1 calc R
C76 C -0.1239(8) 0.1158(13) 0.9168(10) 0.143(8) Uani 1 1 d .
H76A H -0.0964 0.0950 0.9691 0.214 Uiso 1 1 calc R
H76B H -0.1792 0.0941 0.9238 0.214 Uiso 1 1 calc R
H76C H -0.1315 0.1800 0.8938 0.214 Uiso 1 1 calc R
C77 C 0.2728(6) 0.8113(6) 0.6726(5) 0.048(2) Uani 1 1 d .
C78 C 0.1884(7) 0.8034(6) 0.6763(6) 0.053(2) Uani 1 1 d .
C79 C 0.1329(7) 0.8819(7) 0.6499(6) 0.065(3) Uani 1 1 d .
H79 H 0.0739 0.8780 0.6514 0.078 Uiso 1 1 calc R
C80 C 0.1595(8) 0.9636(7) 0.6220(8) 0.073(3) Uani 1 1 d .
C81 C 0.2464(7) 0.9676(7) 0.6171(7) 0.065(3) Uani 1 1 d .
H81 H 0.2660 1.0236 0.5948 0.078 Uiso 1 1 calc R
C82 C 0.3053(7) 0.8945(6) 0.6431(6) 0.057(2) Uani 1 1 d .
C83 C 0.3982(7) 0.9009(7) 0.6402(6) 0.063(3) Uani 1 1 d .
C84 C 0.4388(8) 0.8576(8) 0.7249(8) 0.077(3) Uani 1 1 d .
H84A H 0.4993 0.8638 0.7202 0.115 Uiso 1 1 calc R
H84B H 0.4310 0.7954 0.7483 0.115 Uiso 1 1 calc R
H84C H 0.4116 0.8865 0.7596 0.115 Uiso 1 1 calc R
C85 C 0.4468(7) 0.8613(8) 0.5831(8) 0.074(3) Uani 1 1 d .
H85A H 0.5071 0.8672 0.5832 0.111 Uiso 1 1 calc R
H85B H 0.4249 0.8924 0.5286 0.111 Uiso 1 1 calc R
H85C H 0.4391 0.7992 0.6015 0.111 Uiso 1 1 calc R
C86 C 0.4178(9) 0.9972(7) 0.6074(9) 0.085(4) Uani 1 1 d .
H86A H 0.4791 0.9984 0.6068 0.127 Uiso 1 1 calc R
H86B H 0.3907 1.0262 0.6420 0.127 Uiso 1 1 calc R
H86C H 0.3962 1.0278 0.5527 0.127 Uiso 1 1 calc R
C87 C 0.1453(6) 0.7206(6) 0.7064(6) 0.057(2) Uani 1 1 d .
C88 C 0.2030(6) 0.6337(6) 0.7310(6) 0.054(2) Uani 1 1 d .
H88A H 0.1684 0.5851 0.7494 0.081 Uiso 1 1 calc R
H88B H 0.2399 0.6283 0.7746 0.081 Uiso 1 1 calc R
H88C H 0.2376 0.6322 0.6848 0.081 Uiso 1 1 calc R
C89 C 0.0861(7) 0.7216(7) 0.6416(7) 0.063(3) Uani 1 1 d .
H89A H 0.0587 0.6678 0.6618 0.095 Uiso 1 1 calc R
H89B H 0.1191 0.7252 0.5931 0.095 Uiso 1 1 calc R
H89C H 0.0430 0.7724 0.6288 0.095 Uiso 1 1 calc R
C90 C 0.0923(8) 0.7171(9) 0.7818(7) 0.087(4) Uani 1 1 d .
H90A H 0.0641 0.6638 0.8023 0.130 Uiso 1 1 calc R
H90B H 0.0498 0.7686 0.7678 0.130 Uiso 1 1 calc R
H90C H 0.1295 0.7167 0.8233 0.130 Uiso 1 1 calc R
C91 C 0.0983(9) 1.0500(8) 0.5966(10) 0.097(5) Uani 1 1 d .
C92 C 0.1179(15) 1.1089(11) 0.5115(12) 0.161(9) Uani 1 1 d .
H92A H 0.1108 1.0793 0.4753 0.242 Uiso 1 1 calc R
H92B H 0.1764 1.1223 0.5080 0.242 Uiso 1 1 calc R
H92C H 0.0794 1.1634 0.4959 0.242 Uiso 1 1 calc R
C93 C 0.1095(9) 1.0970(10) 0.6512(12) 0.125(7) Uani 1 1 d .
H93A H 0.1677 1.1112 0.6467 0.188 Uiso 1 1 calc R
H93B H 0.0977 1.0592 0.7069 0.188 Uiso 1 1 calc R
H93C H 0.0703 1.1511 0.6355 0.188 Uiso 1 1 calc R
C94 C 0.0056(10) 1.0298(10) 0.6052(15) 0.176(11) Uani 1 1 d .
H94A H -0.0038 0.9998 0.5699 0.265 Uiso 1 1 calc R
H94B H -0.0324 1.0847 0.5902 0.265 Uiso 1 1 calc R
H94C H -0.0058 0.9922 0.6611 0.265 Uiso 1 1 calc R
C95 C 0.8106(12) 0.8708(13) 0.7192(16) 0.299(14) Uani 1 1 d GDU
C96 C 0.7812(15) 0.9372(13) 0.6479(13) 0.277(13) Uani 1 1 d GDU
H96 H 0.8182 0.9564 0.6029 0.333 Uiso 1 1 calc R
C97 C 0.6979(16) 0.9755(9) 0.6427(13) 0.222(11) Uani 1 1 d GDU
H97 H 0.6779 1.0209 0.5940 0.266 Uiso 1 1 calc R
C98 C 0.6439(12) 0.9474(13) 0.7087(17) 0.289(15) Uani 1 1 d GDU
H98 H 0.5869 0.9736 0.7051 0.347 Uiso 1 1 calc R
C99 C 0.6732(16) 0.8810(15) 0.7799(13) 0.260(11) Uani 1 1 d GDU
H99 H 0.6363 0.8618 0.8250 0.312 Uiso 1 1 calc R
C100 C 0.7566(17) 0.8427(10) 0.7852(12) 0.268(12) Uani 1 1 d GDU
H100 H 0.7766 0.7973 0.8338 0.322 Uiso 1 1 calc R
C101 C 0.894(2) 0.821(3) 0.727(3) 0.48(3) Uani 1 1 d DU
H10D H 0.9018 0.7780 0.7827 0.723 Uiso 0.50 1 calc PR
H10E H 0.9378 0.8607 0.7143 0.723 Uiso 0.50 1 calc PR
H10F H 0.8997 0.7900 0.6905 0.723 Uiso 0.50 1 calc PR
H10G H 0.9244 0.8412 0.6756 0.723 Uiso 0.50 1 calc PR
H10H H 0.8884 0.7584 0.7440 0.723 Uiso 0.50 1 calc PR
H10I H 0.9265 0.8292 0.7678 0.723 Uiso 0.50 1 calc PR
N1 N 0.3109(3) 0.3348(4) 0.6348(4) 0.0284(12) Uani 1 1 d .
N2 N 0.4585(4) 0.2355(4) 0.7201(4) 0.0387(15) Uani 1 1 d .
N3 N 0.4646(4) 0.2297(5) 0.8760(4) 0.0461(17) Uani 1 1 d .
N4 N 0.3070(4) 0.2888(5) 0.9273(4) 0.0420(16) Uani 1 1 d .
N5 N 0.3634(5) 0.5991(5) 0.8750(4) 0.0483(18) Uani 1 1 d .
N6 N 0.5289(4) 0.6060(5) 0.8049(4) 0.0439(17) Uani 1 1 d .
N7 N 0.5324(4) 0.6088(5) 0.6497(4) 0.0435(17) Uani 1 1 d .
N8 N 0.3727(4) 0.6429(4) 0.5829(4) 0.0336(14) Uani 1 1 d .
O1 O 0.2455(3) 0.2264(4) 0.8049(3) 0.0394(12) Uani 1 1 d .
O2 O 0.3332(4) 0.7381(4) 0.6983(4) 0.0516(15) Uani 1 1 d .
S1 S 0.38770(14) 0.45279(14) 0.75874(12) 0.0426(5) Uani 1 1 d .
U1 U 0.347525(16) 0.298291(19) 0.785104(16) 0.03220(8) Uani 1 1 d .
U2 U 0.405910(18) 0.61576(2) 0.727827(18) 0.03726(9) Uani 1 1 d .

loop_
_atom_site_aniso_label
_atom_site_aniso_U_11
_atom_site_aniso_U_22
_atom_site_aniso_U_33
_atom_site_aniso_U_23
_atom_site_aniso_U_13
_atom_site_aniso_U_12
C1 0.036(4) 0.030(4) 0.035(4) -0.012(3) 0.005(3) -0.005(3)
C2 0.033(4) 0.026(4) 0.037(4) -0.003(3) 0.001(3) 0.004(3)
C3 0.054(6) 0.059(6) 0.056(6) -0.019(5) 0.010(5) 0.018(5)
C4 0.048(5) 0.064(7) 0.059(6) 0.000(5) 0.011(5) 0.030(5)
C5 0.031(4) 0.046(5) 0.056(6) 0.006(4) 0.006(4) 0.007(4)
C6 0.027(4) 0.056(6) 0.057(6) 0.010(5) -0.005(4) 0.004(4)
C7 0.038(5) 0.078(8) 0.088(8) 0.021(6) -0.002(5) -0.010(5)
C8 0.084(10) 0.098(11) 0.146(15) 0.047(10) -0.012(10) -0.039(9)
C9 0.038(5) 0.062(6) 0.065(7) 0.006(5) -0.007(4) 0.010(4)
C10 0.070(7) 0.052(6) 0.079(8) 0.006(6) -0.003(6) -0.006(5)
C11 0.034(4) 0.053(6) 0.058(6) 0.007(4) -0.018(4) -0.002(4)
C12 0.042(6) 0.088(9) 0.085(8) -0.018(7) -0.032(6) 0.006(5)
C13 0.064(7) 0.092(9) 0.064(7) -0.016(6) -0.037(6) -0.006(6)
C14 0.044(5) 0.060(6) 0.048(5) -0.002(4) -0.019(4) -0.008(4)
C15 0.052(5) 0.068(6) 0.033(4) -0.008(4) -0.009(4) -0.020(5)
C16 0.038(5) 0.094(8) 0.025(4) -0.013(4) 0.001(3) -0.024(5)
C17 0.055(6) 0.105(9) 0.046(5) -0.020(6) 0.009(5) -0.045(6)
C18 0.063(7) 0.129(12) 0.062(7) -0.017(8) 0.022(6) -0.059(8)
C19 0.054(6) 0.143(13) 0.045(6) -0.035(7) 0.012(5) -0.034(7)
C20 0.041(5) 0.127(10) 0.022(4) -0.024(5) 0.004(4) -0.026(6)
C21 0.031(4) 0.101(8) 0.025(4) -0.028(5) 0.002(3) -0.017(5)
C22 0.038(5) 0.138(11) 0.034(5) -0.043(6) 0.009(4) -0.006(6)
C23 0.031(4) 0.086(7) 0.023(4) -0.024(4) 0.005(3) -0.012(4)
C24 0.041(5) 0.100(8) 0.032(4) -0.039(5) 0.010(4) -0.006(5)
C25 0.038(5) 0.123(10) 0.035(5) -0.036(6) 0.005(4) -0.004(6)
C26 0.050(6) 0.148(12) 0.060(7) -0.070(8) 0.008(5) 0.016(7)
C27 0.084(9) 0.111(11) 0.088(9) -0.069(9) 0.029(7) -0.001(8)
C28 0.082(8) 0.106(10) 0.078(8) -0.067(8) 0.019(6) -0.007(7)
C29 0.057(6) 0.096(8) 0.041(5) -0.047(5) 0.012(4) -0.016(5)
C30 0.060(5) 0.053(5) 0.034(4) -0.026(4) 0.008(4) -0.016(4)
C31 0.062(6) 0.060(6) 0.038(4) -0.029(4) 0.007(4) -0.028(5)
C32 0.066(7) 0.109(9) 0.045(6) -0.039(6) 0.001(5) -0.035(6)
C33 0.058(6) 0.085(8) 0.054(6) -0.029(5) 0.000(5) -0.028(5)
C34 0.047(5) 0.056(5) 0.039(4) -0.023(4) 0.002(4) -0.019(4)
C35 0.059(6) 0.160(9) 0.067(7) -0.073(7) 0.000(5) -0.026(7)
C36 0.063(6) 0.211(12) 0.111(11) -0.110(10) 0.028(7) -0.053(8)
C37 0.27(3) 0.158(12) 0.133(16) -0.098(12) -0.086(16) 0.037(13)
C38 0.125(11) 0.152(9) 0.110(10) -0.071(9) 0.006(9) -0.086(8)
C39 0.176(18) 0.128(13) 0.134(12) -0.066(10) 0.029(13) -0.048(13)
C40 0.038(5) 0.092(8) 0.043(5) -0.039(5) 0.003(4) -0.009(5)
C41 0.037(4) 0.063(6) 0.047(5) -0.025(4) 0.007(4) -0.006(4)
C42 0.043(4) 0.040(4) 0.036(4) -0.022(4) 0.011(3) -0.011(3)
C43 0.039(4) 0.037(4) 0.033(4) -0.017(3) 0.010(3) -0.010(3)
C44 0.050(5) 0.027(4) 0.025(4) -0.010(3) 0.008(3) -0.006(3)
C45 0.041(4) 0.034(4) 0.020(3) -0.005(3) 0.003(3) 0.002(3)
C46 0.060(6) 0.034(5) 0.051(5) -0.008(4) 0.008(4) -0.004(4)
C47 0.061(6) 0.044(6) 0.059(6) 0.002(5) -0.001(5) 0.015(5)
C48 0.054(6) 0.048(5) 0.045(5) -0.004(4) -0.007(4) 0.013(4)
C49 0.039(4) 0.042(5) 0.026(4) -0.006(3) -0.001(3) 0.014(4)
C50 0.037(4) 0.034(4) 0.021(3) -0.009(3) 0.003(3) 0.008(3)
C51 0.038(4) 0.055(5) 0.029(4) -0.013(4) -0.012(3) 0.013(4)
C52 0.031(4) 0.039(4) 0.017(3) -0.011(3) -0.001(3) 0.006(3)
C53 0.031(4) 0.046(4) 0.017(3) -0.019(3) -0.002(3) 0.003(3)
C54 0.029(4) 0.055(5) 0.028(4) -0.020(4) -0.005(3) 0.010(3)
C55 0.036(4) 0.077(7) 0.044(5) -0.035(5) -0.012(4) 0.001(4)
C56 0.045(5) 0.068(7) 0.063(6) -0.041(5) -0.011(4) -0.005(5)
C57 0.044(5) 0.050(5) 0.056(5) -0.033(4) -0.008(4) 0.000(4)
C58 0.034(4) 0.038(4) 0.032(4) -0.020(3) -0.003(3) 0.000(3)
C59 0.031(4) 0.061(6) 0.033(4) 0.003(4) -0.005(3) -0.011(4)
C60 0.032(4) 0.060(6) 0.060(6) 0.011(5) -0.014(4) -0.020(4)
C61 0.042(5) 0.062(7) 0.094(9) 0.027(6) -0.023(5) -0.021(5)
C62 0.034(5) 0.088(9) 0.085(8) 0.020(7) -0.013(5) -0.025(5)
C63 0.033(5) 0.088(8) 0.060(6) 0.019(6) -0.009(4) -0.010(5)
C64 0.030(4) 0.081(7) 0.028(4) -0.001(4) -0.006(3) -0.009(4)
C65 0.038(5) 0.034(5) 0.085(7) 0.005(5) -0.011(5) -0.009(4)
C66 0.049(5) 0.046(6) 0.093(8) -0.022(5) -0.018(5) -0.001(4)
C67 0.043(5) 0.061(6) 0.062(6) 0.013(5) -0.014(5) -0.012(5)
C68 0.066(7) 0.051(6) 0.116(10) 0.022(6) -0.009(7) -0.039(6)
C69 0.038(4) 0.069(6) 0.033(4) -0.016(4) -0.004(3) 0.011(4)
C70 0.046(5) 0.083(7) 0.038(5) -0.019(5) -0.021(4) 0.012(5)
C71 0.043(5) 0.063(6) 0.041(5) -0.023(4) -0.006(4) 0.003(4)
C72 0.047(6) 0.134(11) 0.053(6) -0.050(7) 0.004(5) 0.014(6)
C73 0.044(6) 0.115(11) 0.112(11) 0.030(9) -0.019(7) -0.035(7)
C74 0.079(10) 0.099(12) 0.26(2) 0.062(13) -0.064(13) -0.066(9)
C75 0.046(6) 0.099(10) 0.116(11) 0.004(8) -0.024(7) -0.025(6)
C76 0.052(8) 0.21(2) 0.105(12) 0.017(12) 0.003(8) -0.059(10)
C77 0.066(6) 0.040(5) 0.044(5) -0.026(4) 0.006(4) 0.002(4)
C78 0.068(6) 0.057(6) 0.045(5) -0.033(5) 0.001(4) 0.000(5)
C79 0.074(7) 0.061(7) 0.066(7) -0.034(5) -0.027(5) 0.010(5)
C80 0.079(8) 0.053(6) 0.095(9) -0.037(6) -0.032(7) 0.010(6)
C81 0.070(7) 0.043(5) 0.090(8) -0.032(5) -0.024(6) 0.003(5)
C82 0.069(6) 0.053(6) 0.060(6) -0.034(5) -0.004(5) -0.003(5)
C83 0.074(7) 0.062(6) 0.059(6) -0.035(5) -0.011(5) 0.006(5)
C84 0.079(8) 0.074(8) 0.092(9) -0.043(7) -0.007(7) -0.018(6)
C85 0.073(7) 0.071(7) 0.089(9) -0.039(7) 0.009(6) -0.021(6)
C86 0.096(9) 0.059(7) 0.111(11) -0.040(7) 0.003(8) -0.026(7)
C87 0.063(6) 0.053(6) 0.048(5) -0.020(5) 0.007(5) 0.008(5)
C88 0.058(6) 0.046(5) 0.053(6) -0.018(4) 0.019(4) -0.005(4)
C89 0.058(6) 0.057(6) 0.070(7) -0.022(5) 0.005(5) -0.001(5)
C90 0.081(8) 0.098(10) 0.066(7) -0.027(7) 0.023(6) 0.019(7)
C91 0.090(9) 0.063(8) 0.155(14) -0.061(9) -0.073(9) 0.034(7)
C92 0.22(2) 0.069(10) 0.156(18) -0.012(11) -0.081(17) 0.040(13)
C93 0.092(10) 0.086(10) 0.23(2) -0.099(13) -0.062(12) 0.035(8)
C94 0.103(12) 0.080(10) 0.37(3) -0.115(16) -0.132(17) 0.045(9)
C95 0.30(2) 0.20(2) 0.40(3) -0.11(2) -0.19(2) 0.018(19)
C96 0.28(2) 0.16(2) 0.40(3) -0.115(19) -0.14(2) 0.032(18)
C97 0.25(2) 0.096(12) 0.38(3) -0.142(15) -0.13(2) 0.004(12)
C98 0.29(2) 0.18(2) 0.38(3) -0.08(2) -0.13(2) 0.01(2)
C99 0.33(2) 0.16(2) 0.34(3) -0.141(17) -0.18(2) 0.003(19)
C100 0.34(3) 0.19(2) 0.33(2) -0.143(18) -0.22(2) 0.020(19)
C101 0.33(4) 0.42(6) 0.51(6) -0.01(5) -0.17(3) 0.11(4)
N1 0.025(3) 0.027(3) 0.032(3) -0.011(3) -0.001(2) 0.000(2)
N2 0.022(3) 0.036(4) 0.045(4) -0.003(3) -0.003(3) 0.002(3)
N3 0.035(4) 0.052(4) 0.037(4) 0.001(3) -0.006(3) -0.009(3)
N4 0.038(4) 0.057(4) 0.026(3) -0.007(3) 0.001(3) -0.019(3)
N5 0.053(4) 0.064(5) 0.043(4) -0.037(4) 0.015(3) -0.015(4)
N6 0.050(4) 0.055(4) 0.038(4) -0.030(3) 0.011(3) -0.014(3)
N7 0.039(4) 0.063(5) 0.042(4) -0.034(4) 0.006(3) -0.013(3)
N8 0.039(3) 0.029(3) 0.032(3) -0.013(3) 0.007(3) -0.004(3)
O1 0.028(3) 0.046(3) 0.035(3) -0.005(2) -0.002(2) -0.005(2)
O2 0.063(4) 0.046(4) 0.048(4) -0.026(3) 0.013(3) 0.003(3)
S1 0.0517(12) 0.0438(11) 0.0319(10) -0.0133(9) 0.0031(9) -0.0100(9)
U1 0.02413(14) 0.03818(16) 0.02605(14) -0.00362(11) -0.00270(10) -0.00192(11)
U2 0.03835(17) 0.04636(18) 0.03483(16) -0.02463(14) 0.00818(12) -0.00700(13)

loop_
_atom_type_symbol
_atom_type_description
_atom_type_scat_dispersion_real
_atom_type_scat_dispersion_imag
_atom_type_scat_source
C C 0.0033 0.0016 'International Tables Vol C Tables 4.2.6.8 and 6.1.1.4'
H H 0.0000 0.0000 'International Tables Vol C Tables 4.2.6.8 and 6.1.1.4'
N N 0.0061 0.0033 'International Tables Vol C Tables 4.2.6.8 and 6.1.1.4'
O O 0.0106 0.0060 'International Tables Vol C Tables 4.2.6.8 and 6.1.1.4'
S S 0.1246 0.1234 'International Tables Vol C Tables 4.2.6.8 and 6.1.1.4'
U U -9.6767 9.6646 'International Tables Vol C Tables 4.2.6.8 and 6.1.1.4'

loop_
_geom_angle_atom_site_label_1
_geom_angle_atom_site_label_2
_geom_angle_atom_site_label_3
_geom_angle
N1 C1 C2 123.0(7)
N1 C1 H1 118.5
C2 C1 H1 118.5
C1 C2 N2 122.3(7)
C1 C2 C3 127.7(8)
N2 C2 C3 109.9(7)
C4 C3 C2 106.7(9)
C4 C3 H3 126.7
C2 C3 H3 126.7
C3 C4 C5 107.7(8)
C3 C4 H4 126.1
C5 C4 H4 126.1
N2 C5 C4 110.1(9)
N2 C5 C6 125.2(9)
C4 C5 C6 124.0(8)
C5 C6 C11 116.6(7)
C5 C6 C9 109.3(9)
C11 C6 C9 106.6(8)
C5 C6 C7 106.0(8)
C11 C6 C7 109.9(10)
C9 C6 C7 108.2(7)
C8 C7 C6 114.0(9)
C8 C7 H7A 108.8
C6 C7 H7A 108.8
C8 C7 H7B 108.8
C6 C7 H7B 108.8
H7A C7 H7B 107.7
C7 C8 H8A 109.5
C7 C8 H8B 109.5
H8A C8 H8B 109.5
C7 C8 H8C 109.5
H8A C8 H8C 109.5
H8B C8 H8C 109.5
C10 C9 C6 114.1(8)
C10 C9 H9A 108.7
C6 C9 H9A 108.7
C10 C9 H9B 108.7
C6 C9 H9B 108.7
H9A C9 H9B 107.6
C9 C10 H10A 109.5
C9 C10 H10B 109.5
H10A C10 H10B 109.5
C9 C10 H10C 109.5
H10A C10 H10C 109.5
H10B C10 H10C 109.5
N3 C11 C12 109.2(10)
N3 C11 C6 125.7(8)
C12 C11 C6 125.0(9)
C13 C12 C11 108.4(9)
C13 C12 H12 125.8
C11 C12 H12 125.8
C12 C13 C14 106.5(10)
C12 C13 H13 126.7
C14 C13 H13 126.7
N3 C14 C13 110.2(10)
N3 C14 C15 120.5(8)
C13 C14 C15 129.3(10)
N4 C15 C14 122.8(9)
N4 C15 H15 118.6
C14 C15 H15 118.6
C17 C16 N4 120.2(10)
C17 C16 C21 119.4(9)
N4 C16 C21 120.3(8)
C16 C17 C18 120.5(12)
C16 C17 H17 119.8
C18 C17 H17 119.8
C19 C18 C17 120.7(11)
C19 C18 H18 119.7
C17 C18 H18 119.7
C18 C19 C20 121.8(11)
C18 C19 H19 119.1
C20 C19 H19 119.1
C22 C20 C19 122.9(10)
C22 C20 C21 118.4(10)
C19 C20 C21 118.7(12)
C23 C21 C20 118.7(10)
C23 C21 C16 122.6(8)
C20 C21 C16 118.7(9)
C20 C22 C25 123.8(9)
C20 C22 H22 118.1
C25 C22 H22 118.1
C21 C23 C24 122.4(8)
C21 C23 H23 118.8
C24 C23 H23 118.8
C23 C24 C29 124.4(8)
C23 C24 C25 118.4(10)
C29 C24 C25 117.1(10)
C22 C25 C24 118.3(11)
C22 C25 C26 124.2(10)
C24 C25 C26 117.5(11)
C27 C26 C25 122.0(10)
C27 C26 H26 119.0
C25 C26 H26 119.0
C26 C27 C28 120.9(12)
C26 C27 H27 119.6
C28 C27 H27 119.6
C29 C28 C27 120.6(13)
C29 C28 H28 119.7
C27 C28 H28 119.7
C28 C29 N5 119.4(10)
C28 C29 C24 121.8(9)
N5 C29 C24 118.6(9)
N5 C30 C31 124.4(7)
N5 C30 H30 117.8
C31 C30 H30 117.8
C32 C31 C30 128.7(8)
C32 C31 N6 110.3(8)
C30 C31 N6 121.0(8)
C33 C32 C31 107.7(9)
C33 C32 H32 126.1
C31 C32 H32 126.1
C32 C33 C34 106.4(9)
C32 C33 H33 126.8
C34 C33 H33 126.8
N6 C34 C33 110.3(8)
N6 C34 C35 124.1(8)
C33 C34 C35 125.1(8)
C34 C35 C36 116.3(10)
C34 C35 C40 113.9(9)
C36 C35 C40 112.9(10)
C34 C35 C38 106.0(10)
C36 C35 C38 96.9(11)
C40 C35 C38 109.0(9)
C35 C36 C37 94.6(12)
C35 C36 H36A 112.8
C37 C36 H36A 112.8
C35 C36 H36B 112.8
C37 C36 H36B 112.8
H36A C36 H36B 110.3
C36 C37 H37A 109.5
C36 C37 H37B 109.5
H37A C37 H37B 109.5
C36 C37 H37C 109.5
H37A C37 H37C 109.5
H37B C37 H37C 109.5
C39 C38 C35 122.5(13)
C39 C38 H38A 106.7
C35 C38 H38A 106.7
C39 C38 H38B 106.7
C35 C38 H38B 106.7
H38A C38 H38B 106.6
C38 C39 H39A 109.5
C38 C39 H39B 109.5
H39A C39 H39B 109.5
C38 C39 H39C 109.5
H39A C39 H39C 109.5
H39B C39 H39C 109.5
N7 C40 C41 110.3(7)
N7 C40 C35 119.5(8)
C41 C40 C35 128.2(8)
C42 C41 C40 107.0(8)
C42 C41 H41 126.5
C40 C41 H41 126.5
C41 C42 C43 107.2(7)
C41 C42 H42 126.4
C43 C42 H42 126.4
N7 C43 C42 110.2(7)
N7 C43 C44 120.1(7)
C42 C43 C44 129.5(7)
N8 C44 C43 121.5(7)
N8 C44 H44 119.2
C43 C44 H44 119.2
C46 C45 C50 120.6(8)
C46 C45 N8 119.6(8)
C50 C45 N8 119.7(6)
C45 C46 C47 119.8(9)
C45 C46 H46 120.1
C47 C46 H46 120.1
C48 C47 C46 122.5(9)
C48 C47 H47 118.7
C46 C47 H47 118.7
C47 C48 C49 120.4(9)
C47 C48 H48 119.8
C49 C48 H48 119.8
C51 C49 C48 122.0(8)
C51 C49 C50 119.3(7)
C48 C49 C50 118.6(8)
C52 C50 C45 123.5(7)
C52 C50 C49 118.6(7)
C45 C50 C49 118.0(7)
C49 C51 C54 122.9(7)
C49 C51 H51 118.6
C54 C51 H51 118.6
C53 C52 C50 121.5(7)
C53 C52 H52 119.3
C50 C52 H52 119.3
C52 C53 C58 123.1(6)
C52 C53 C54 119.8(7)
C58 C53 C54 117.0(7)
C51 C54 C55 122.3(7)
C51 C54 C53 117.9(7)
C55 C54 C53 119.7(8)
C56 C55 C54 121.1(8)
C56 C55 H55 119.5
C54 C55 H55 119.5
C55 C56 C57 120.6(8)
C55 C56 H56 119.7
C57 C56 H56 119.7
C58 C57 C56 120.5(8)
C58 C57 H57 119.7
C56 C57 H57 119.7
C57 C58 C53 121.2(7)
C57 C58 N1 119.0(7)
C53 C58 N1 119.7(6)
O1 C59 C60 118.2(8)
O1 C59 C64 119.7(8)
C60 C59 C64 122.2(8)
C59 C60 C61 118.2(9)
C59 C60 C65 122.0(7)
C61 C60 C65 119.8(9)
C62 C61 C60 121.8(10)
C62 C61 H61 119.1
C60 C61 H61 119.1
C63 C62 C61 117.1(9)
C63 C62 C73 119.8(11)
C61 C62 C73 123.1(12)
C62 C63 C64 125.9(10)
C62 C63 H63 117.1
C64 C63 H63 117.1
C63 C64 C59 114.8(10)
C63 C64 C69 116.8(8)
C59 C64 C69 128.4(8)
C66 C65 C60 112.6(8)
C66 C65 C67 110.6(8)
C60 C65 C67 109.8(9)
C66 C65 C68 105.3(10)
C60 C65 C68 112.9(8)
C67 C65 C68 105.4(8)
C65 C66 H66A 109.5
C65 C66 H66B 109.5
H66A C66 H66B 109.5
C65 C66 H66C 109.5
H66A C66 H66C 109.5
H66B C66 H66C 109.5
C65 C67 H67A 109.5
C65 C67 H67B 109.5
H67A C67 H67B 109.5
C65 C67 H67C 109.5
H67A C67 H67C 109.5
H67B C67 H67C 109.5
C65 C68 H68A 109.5
C65 C68 H68B 109.5
H68A C68 H68B 109.5
C65 C68 H68C 109.5
H68A C68 H68C 109.5
H68B C68 H68C 109.5
C64 C69 C71 116.8(7)
C64 C69 C70 108.6(8)
C71 C69 C70 106.8(8)
C64 C69 C72 111.9(8)
C71 C69 C72 105.1(8)
C70 C69 C72 107.0(7)
C75 C73 C74 109.0(15)
C75 C73 C62 109.8(10)
C74 C73 C62 111.9(11)
C75 C73 C76 107.7(12)
C74 C73 C76 110.0(14)
C62 C73 C76 108.3(14)
C73 C74 H74A 109.5
C73 C74 H74B 109.5
H74A C74 H74B 109.5
C73 C74 H74C 109.5
H74A C74 H74C 109.5
H74B C74 H74C 109.5
C73 C75 H75A 109.5
C73 C75 H75B 109.5
H75A C75 H75B 109.5
C73 C75 H75C 109.5
H75A C75 H75C 109.5
H75B C75 H75C 109.5
C73 C76 H76A 109.5
C73 C76 H76B 109.5
H76A C76 H76B 109.5
C73 C76 H76C 109.5
H76A C76 H76C 109.5
H76B C76 H76C 109.5
C78 C77 O2 121.6(8)
C78 C77 C82 122.8(9)
O2 C77 C82 115.5(9)
C77 C78 C79 116.7(10)
C77 C78 C87 128.6(9)
C79 C78 C87 114.6(9)
C80 C79 C78 123.5(11)
C80 C79 H79 118.2
C78 C79 H79 118.2
C79 C80 C81 117.2(10)
C79 C80 C91 123.6(11)
C81 C80 C91 119.3(11)
C82 C81 C80 123.3(10)
C82 C81 H81 118.4
C80 C81 H81 118.4
C81 C82 C77 116.3(10)
C81 C82 C83 122.1(10)
C77 C82 C83 121.6(9)
C82 C83 C86 112.2(9)
C82 C83 C85 112.5(8)
C86 C83 C85 104.7(10)
C82 C83 C84 112.3(9)
C86 C83 C84 105.1(9)
C85 C83 C84 109.4(9)
C83 C84 H84A 109.5
C83 C84 H84B 109.5
H84A C84 H84B 109.5
C83 C84 H84C 109.5
H84A C84 H84C 109.5
H84B C84 H84C 109.5
C83 C85 H85A 109.5
C83 C85 H85B 109.5
H85A C85 H85B 109.5
C83 C85 H85C 109.5
H85A C85 H85C 109.5
H85B C85 H85C 109.5
C83 C86 H86A 109.5
C83 C86 H86B 109.5
H86A C86 H86B 109.5
C83 C86 H86C 109.5
H86A C86 H86C 109.5
H86B C86 H86C 109.5
C78 C87 C88 116.6(8)
C78 C87 C89 110.3(8)
C88 C87 C89 106.2(8)
C78 C87 C90 108.3(9)
C88 C87 C90 106.2(8)
C89 C87 C90 109.0(9)
C87 C88 H88A 109.5
C87 C88 H88B 109.5
H88A C88 H88B 109.5
C87 C88 H88C 109.5
H88A C88 H88C 109.5
H88B C88 H88C 109.5
C87 C89 H89A 109.5
C87 C89 H89B 109.5
H89A C89 H89B 109.5
C87 C89 H89C 109.5
H89A C89 H89C 109.5
H89B C89 H89C 109.5
C87 C90 H90A 109.5
C87 C90 H90B 109.5
H90A C90 H90B 109.5
C87 C90 H90C 109.5
H90A C90 H90C 109.5
H90B C90 H90C 109.5
C92 C91 C93 108.6(14)
C92 C91 C94 111.0(14)
C93 C91 C94 107.6(15)
C92 C91 C80 109.8(14)
C93 C91 C80 109.6(10)
C94 C91 C80 110.2(11)
C91 C92 H92A 109.5
C91 C92 H92B 109.5
H92A C92 H92B 109.5
C91 C92 H92C 109.5
H92A C92 H92C 109.5
H92B C92 H92C 109.5
C91 C93 H93A 109.5
C91 C93 H93B 109.5
H93A C93 H93B 109.5
C91 C93 H93C 109.5
H93A C93 H93C 109.5
H93B C93 H93C 109.5
C91 C94 H94A 109.5
C91 C94 H94B 109.5
H94A C94 H94B 109.5
C91 C94 H94C 109.5
H94A C94 H94C 109.5
H94B C94 H94C 109.5
C96 C95 C100 120.0
C96 C95 C101 123.5(19)
C100 C95 C101 116.2(19)
C97 C96 C95 120.0
C97 C96 H96 120.0
C95 C96 H96 120.0
C98 C97 C96 120.0
C98 C97 H97 120.0
C96 C97 H97 120.0
C97 C98 C99 120.0
C97 C98 H98 120.0
C99 C98 H98 120.0
C100 C99 C98 120.0
C100 C99 H99 120.0
C98 C99 H99 120.0
C99 C100 C95 120.0
C99 C100 H100 120.0
C95 C100 H100 120.0
C95 C101 H10D 109.5
C95 C101 H10E 109.5
H10D C101 H10E 109.5
C95 C101 H10F 109.5
H10D C101 H10F 109.5
H10E C101 H10F 109.5
C95 C101 H10G 109.5
H10D C101 H10G 141.1
H10E C101 H10G 56.3
H10F C101 H10G 56.3
C95 C101 H10H 109.5
H10D C101 H10H 56.3
H10E C101 H10H 141.1
H10F C101 H10H 56.3
H10G C101 H10H 109.5
C95 C101 H10I 109.5
H10D C101 H10I 56.3
H10E C101 H10I 56.3
H10F C101 H10I 141.1
H10G C101 H10I 109.5
H10H C101 H10I 109.5
C1 N1 C58 112.5(6)
C1 N1 U1 109.4(5)
C58 N1 U1 135.2(4)
C5 N2 C2 105.7(7)
C5 N2 U1 139.2(6)
C2 N2 U1 114.4(4)
C11 N3 C14 105.6(7)
C11 N3 U1 137.4(6)
C14 N3 U1 113.8(6)
C15 N4 C16 114.6(7)
C15 N4 U1 111.1(6)
C16 N4 U1 134.2(5)
C30 N5 C29 112.9(7)
C30 N5 U2 110.1(5)
C29 N5 U2 135.0(6)
C34 N6 C31 105.3(7)
C34 N6 U2 139.3(5)
C31 N6 U2 115.4(5)
C40 N7 C43 105.4(7)
C40 N7 U2 136.9(6)
C43 N7 U2 112.4(5)
C44 N8 C45 115.8(6)
C44 N8 U2 110.4(5)
C45 N8 U2 133.4(4)
C59 O1 U1 170.4(6)
C77 O2 U2 167.7(6)
U1 S1 U2 172.03(10)
O1 U1 N2 107.9(2)
O1 U1 N3 115.7(2)
N2 U1 N3 70.5(2)
O1 U1 N4 81.2(2)
N2 U1 N4 138.1(2)
N3 U1 N4 68.9(2)
O1 U1 S1 143.16(16)
N2 U1 S1 104.56(16)
N3 U1 S1 91.20(18)
N4 U1 S1 86.21(16)
O1 U1 N1 81.41(19)
N2 U1 N1 68.6(2)
N3 U1 N1 138.8(2)
N4 U1 N1 152.11(19)
S1 U1 N1 94.86(13)
O2 U2 N7 117.4(2)
O2 U2 N6 111.0(2)
N7 U2 N6 70.3(2)
O2 U2 N8 81.9(2)
N7 U2 N8 68.1(2)
N6 U2 N8 137.6(2)
O2 U2 S1 140.13(19)
N7 U2 S1 91.99(18)
N6 U2 S1 103.81(18)
N8 U2 S1 85.47(14)
O2 U2 N5 83.1(2)
N7 U2 N5 138.7(2)
N6 U2 N5 68.8(2)
N8 U2 N5 153.3(2)
S1 U2 N5 92.09(17)

loop_
_geom_bond_atom_site_label_1
_geom_bond_atom_site_label_2
_geom_bond_distance
C1 N1 1.317(9)
C1 C2 1.385(10)
C1 H1 0.9500
C2 N2 1.387(10)
C2 C3 1.398(11)
C3 C4 1.371(14)
C3 H3 0.9500
C4 C5 1.393(15)
C4 H4 0.9500
C5 N2 1.368(10)
C5 C6 1.495(14)
C6 C11 1.506(15)
C6 C9 1.553(13)
C6 C7 1.574(13)
C7 C8 1.483(16)
C7 H7A 0.9900
C7 H7B 0.9900
C8 H8A 0.9800
C8 H8B 0.9800
C8 H8C 0.9800
C9 C10 1.520(14)
C9 H9A 0.9900
C9 H9B 0.9900
C10 H10A 0.9800
C10 H10B 0.9800
C10 H10C 0.9800
C11 N3 1.368(11)
C11 C12 1.406(14)
C12 C13 1.346(17)
C12 H12 0.9500
C13 C14 1.400(13)
C13 H13 0.9500
C14 N3 1.380(12)
C14 C15 1.407(14)
C15 N4 1.305(10)
C15 H15 0.9500
C16 C17 1.372(13)
C16 N4 1.420(11)
C16 C21 1.448(15)
C17 C18 1.434(16)
C17 H17 0.9500
C18 C19 1.347(19)
C18 H18 0.9500
C19 C20 1.408(16)
C19 H19 0.9500
C20 C22 1.380(17)
C20 C21 1.445(12)
C21 C23 1.389(13)
C22 C25 1.383(16)
C22 H22 0.9500
C23 C24 1.406(14)
C23 H23 0.9500
C24 C29 1.436(14)
C24 C25 1.443(11)
C25 C26 1.448(17)
C26 C27 1.319(18)
C26 H26 0.9500
C27 C28 1.407(15)
C27 H27 0.9500
C28 C29 1.344(15)
C28 H28 0.9500
C29 N5 1.435(11)
C30 N5 1.311(11)
C30 C31 1.390(12)
C30 H30 0.9500
C31 C32 1.371(13)
C31 N6 1.398(10)
C32 C33 1.368(14)
C32 H32 0.9500
C33 C34 1.418(12)
C33 H33 0.9500
C34 N6 1.351(11)
C34 C35 1.484(13)
C35 C36 1.491(13)
C35 C40 1.520(13)
C35 C38 1.651(15)
C36 C37 1.621(16)
C36 H36A 0.9900
C36 H36B 0.9900
C37 H37A 0.9800
C37 H37B 0.9800
C37 H37C 0.9800
C38 C39 1.448(15)
C38 H38A 0.9900
C38 H38B 0.9900
C39 H39A 0.9800
C39 H39B 0.9800
C39 H39C 0.9800
C40 N7 1.363(11)
C40 C41 1.398(12)
C41 C42 1.362(12)
C41 H41 0.9500
C42 C43 1.387(10)
C42 H42 0.9500
C43 N7 1.379(10)
C43 C44 1.396(11)
C44 N8 1.315(9)
C44 H44 0.9500
C45 C46 1.367(11)
C45 C50 1.432(11)
C45 N8 1.436(10)
C46 C47 1.418(14)
C46 H46 0.9500
C47 C48 1.319(15)
C47 H47 0.9500
C48 C49 1.438(12)
C48 H48 0.9500
C49 C51 1.370(12)
C49 C50 1.447(10)
C50 C52 1.394(10)
C51 C54 1.393(12)
C51 H51 0.9500
C52 C53 1.391(10)
C52 H52 0.9500
C53 C58 1.429(11)
C53 C54 1.439(10)
C54 C55 1.419(12)
C55 C56 1.341(13)
C55 H55 0.9500
C56 C57 1.413(12)
C56 H56 0.9500
C57 C58 1.368(11)
C57 H57 0.9500
C58 N1 1.440(9)
C59 O1 1.354(9)
C59 C60 1.377(13)
C59 C64 1.433(12)
C60 C61 1.410(12)
C60 C65 1.536(13)
C61 C62 1.400(15)
C61 H61 0.9500
C62 C63 1.345(17)
C62 C73 1.547(14)
C63 C64 1.402(13)
C63 H63 0.9500
C64 C69 1.534(14)
C65 C66 1.526(15)
C65 C67 1.544(15)
C65 C68 1.581(13)
C66 H66A 0.9800
C66 H66B 0.9800
C66 H66C 0.9800
C67 H67A 0.9800
C67 H67B 0.9800
C67 H67C 0.9800
C68 H68A 0.9800
C68 H68B 0.9800
C68 H68C 0.9800
C69 C71 1.546(13)
C69 C70 1.546(11)
C69 C72 1.568(12)
C73 C75 1.505(18)
C73 C74 1.53(2)
C73 C76 1.58(3)
C74 H74A 0.9800
C74 H74B 0.9800
C74 H74C 0.9800
C75 H75A 0.9800
C75 H75B 0.9800
C75 H75C 0.9800
C76 H76A 0.9800
C76 H76B 0.9800
C76 H76C 0.9800
C77 C78 1.365(13)
C77 O2 1.393(10)
C77 C82 1.437(13)
C78 C79 1.410(13)
C78 C87 1.516(14)
C79 C80 1.374(15)
C79 H79 0.9500
C80 C81 1.392(16)
C80 C91 1.555(15)
C81 C82 1.379(14)
C81 H81 0.9500
C82 C83 1.496(15)
C83 C86 1.549(15)
C83 C85 1.551(14)
C83 C84 1.556(15)
C84 H84A 0.9800
C84 H84B 0.9800
C84 H84C 0.9800
C85 H85A 0.9800
C85 H85B 0.9800
C85 H85C 0.9800
C86 H86A 0.9800
C86 H86B 0.9800
C86 H86C 0.9800
C87 C88 1.531(13)
C87 C89 1.542(14)
C87 C90 1.545(13)
C88 H88A 0.9800
C88 H88B 0.9800
C88 H88C 0.9800
C89 H89A 0.9800
C89 H89B 0.9800
C89 H89C 0.9800
C90 H90A 0.9800
C90 H90B 0.9800
C90 H90C 0.9800
C91 C92 1.51(2)
C91 C93 1.510(18)
C91 C94 1.55(2)
C92 H92A 0.9800
C92 H92B 0.9800
C92 H92C 0.9800
C93 H93A 0.9800
C93 H93B 0.9800
C93 H93C 0.9800
C94 H94A 0.9800
C94 H94B 0.9800
C94 H94C 0.9800
C95 C96 1.3900
C95 C100 1.3900
C95 C101 1.46(3)
C96 C97 1.3900
C96 H96 0.9500
C97 C98 1.3900
C97 H97 0.9500
C98 C99 1.3900
C98 H98 0.9500
C99 C100 1.3900
C99 H99 0.9500
C100 H100 0.9500
C101 H10D 0.9800
C101 H10E 0.9800
C101 H10F 0.9800
C101 H10G 0.9800
C101 H10H 0.9800
C101 H10I 0.9800
N1 U1 2.628(6)
N2 U1 2.415(7)
N3 U1 2.418(7)
N4 U1 2.560(6)
N5 U2 2.620(7)
N6 U2 2.426(7)
N7 U2 2.410(6)
N8 U2 2.554(6)
O1 U1 2.081(5)
O2 U2 2.099(6)
S1 U1 2.594(2)
S1 U2 2.608(2)

loop_
_geom_torsion_atom_site_label_1
_geom_torsion_atom_site_label_2
_geom_torsion_atom_site_label_3
_geom_torsion_atom_site_label_4
_geom_torsion
N1 C1 C2 N2 1.7(12)
N1 C1 C2 C3 -174.0(9)
C1 C2 C3 C4 176.1(9)
N2 C2 C3 C4 0.0(11)
C2 C3 C4 C5 0.0(12)
C3 C4 C5 N2 0.1(12)
C3 C4 C5 C6 -171.0(9)
N2 C5 C6 C11 15.2(13)
C4 C5 C6 C11 -175.0(9)
N2 C5 C6 C9 136.1(9)
C4 C5 C6 C9 -54.1(12)
N2 C5 C6 C7 -107.5(10)
C4 C5 C6 C7 62.3(13)
C5 C6 C7 C8 52.2(16)
C11 C6 C7 C8 -74.7(15)
C9 C6 C7 C8 169.3(14)
C5 C6 C9 C10 -65.2(12)
C11 C6 C9 C10 61.6(12)
C7 C6 C9 C10 179.8(11)
C5 C6 C11 N3 6.0(14)
C9 C6 C11 N3 -116.3(10)
C7 C6 C11 N3 126.6(9)
C5 C6 C11 C12 -178.8(10)
C9 C6 C11 C12 58.8(13)
C7 C6 C11 C12 -58.2(12)
N3 C11 C12 C13 1.7(13)
C6 C11 C12 C13 -174.2(10)
C11 C12 C13 C14 -1.8(14)
C12 C13 C14 N3 1.4(13)
C12 C13 C14 C15 179.6(11)
N3 C14 C15 N4 -6.5(15)
C13 C14 C15 N4 175.4(10)
N4 C16 C17 C18 175.4(9)
C21 C16 C17 C18 -4.6(14)
C16 C17 C18 C19 1.6(18)
C17 C18 C19 C20 0.0(19)
C18 C19 C20 C22 178.9(11)
C18 C19 C20 C21 1.5(16)
C22 C20 C21 C23 1.1(12)
C19 C20 C21 C23 178.6(8)
C22 C20 C21 C16 178.1(8)
C19 C20 C21 C16 -4.5(12)
C17 C16 C21 C23 -177.1(8)
N4 C16 C21 C23 2.8(12)
C17 C16 C21 C20 6.0(12)
N4 C16 C21 C20 -174.0(7)
C19 C20 C22 C25 -178.7(9)
C21 C20 C22 C25 -1.4(14)
C20 C21 C23 C24 -0.7(12)
C16 C21 C23 C24 -177.5(8)
C21 C23 C24 C29 177.5(8)
C21 C23 C24 C25 0.5(13)
C20 C22 C25 C24 1.1(15)
C20 C22 C25 C26 -178.1(10)
C23 C24 C25 C22 -0.7(13)
C29 C24 C25 C22 -177.9(9)
C23 C24 C25 C26 178.7(8)
C29 C24 C25 C26 1.4(13)
C22 C25 C26 C27 177.2(12)
C24 C25 C26 C27 -2.1(17)
C25 C26 C27 C28 2(2)
C26 C27 C28 C29 -1(2)
C27 C28 C29 N5 -175.6(11)
C27 C28 C29 C24 0.7(18)
C23 C24 C29 C28 -177.9(10)
C25 C24 C29 C28 -0.8(15)
C23 C24 C29 N5 -1.5(14)
C25 C24 C29 N5 175.5(8)
N5 C30 C31 C32 -176.8(11)
N5 C30 C31 N6 3.4(15)
C30 C31 C32 C33 179.2(10)
N6 C31 C32 C33 -1.1(13)
C31 C32 C33 C34 0.7(13)
C32 C33 C34 N6 -0.1(12)
C32 C33 C34 C35 172.3(11)
N6 C34 C35 C36 -165.3(11)
C33 C34 C35 C36 23.2(17)
N6 C34 C35 C40 -31.4(16)
C33 C34 C35 C40 157.2(10)
N6 C34 C35 C38 88.4(12)
C33 C34 C35 C38 -83.1(13)
C34 C35 C36 C37 63.2(13)
C40 C35 C36 C37 -71.2(13)
C38 C35 C36 C37 174.8(10)
C34 C35 C38 C39 -170.3(15)
C36 C35 C38 C39 69.8(17)
C40 C35 C38 C39 -47.4(18)
C34 C35 C40 N7 48.2(15)
C36 C35 C40 N7 -176.3(11)
C38 C35 C40 N7 -69.9(13)
C34 C35 C40 C41 -149.4(11)
C36 C35 C40 C41 -13.9(18)
C38 C35 C40 C41 92.5(14)
N7 C40 C41 C42 -0.1(12)
C35 C40 C41 C42 -163.8(11)
C40 C41 C42 C43 0.4(10)
C41 C42 C43 N7 -0.6(10)
C41 C42 C43 C44 174.0(8)
N7 C43 C44 N8 -7.6(11)
C42 C43 C44 N8 178.3(8)
C50 C45 C46 C47 -1.6(12)
N8 C45 C46 C47 176.2(8)
C45 C46 C47 C48 -0.2(15)
C46 C47 C48 C49 1.8(16)
C47 C48 C49 C51 -179.5(9)
C47 C48 C49 C50 -1.5(13)
C46 C45 C50 C52 -179.2(7)
N8 C45 C50 C52 3.0(10)
C46 C45 C50 C49 1.8(10)
N8 C45 C50 C49 -176.0(6)
C51 C49 C50 C52 -1.3(10)
C48 C49 C50 C52 -179.3(7)
C51 C49 C50 C45 177.8(7)
C48 C49 C50 C45 -0.2(10)
C48 C49 C51 C54 178.1(8)
C50 C49 C51 C54 0.1(12)
C45 C50 C52 C53 -177.8(6)
C49 C50 C52 C53 1.2(10)
C50 C52 C53 C58 176.3(6)
C50 C52 C53 C54 0.0(10)
C49 C51 C54 C55 -176.3(8)
C49 C51 C54 C53 1.1(12)
C52 C53 C54 C51 -1.2(10)
C58 C53 C54 C51 -177.7(7)
C52 C53 C54 C55 176.3(7)
C58 C53 C54 C55 -0.2(10)
C51 C54 C55 C56 177.9(8)
C53 C54 C55 C56 0.5(12)
C54 C55 C56 C57 -0.6(14)
C55 C56 C57 C58 0.4(14)
C56 C57 C58 C53 0.0(13)
C56 C57 C58 N1 -175.9(8)
C52 C53 C58 C57 -176.4(7)
C54 C53 C58 C57 0.0(11)
C52 C53 C58 N1 -0.7(10)
C54 C53 C58 N1 175.8(6)
O1 C59 C60 C61 -179.9(9)
C64 C59 C60 C61 0.7(15)
O1 C59 C60 C65 -0.9(14)
C64 C59 C60 C65 179.8(9)
C59 C60 C61 C62 0.2(19)
C65 C60 C61 C62 -178.9(12)
C60 C61 C62 C63 0(2)
C60 C61 C62 C73 177.7(13)
C61 C62 C63 C64 0(2)
C73 C62 C63 C64 -178.4(12)
C62 C63 C64 C59 1.1(17)
C62 C63 C64 C69 179.3(11)
O1 C59 C64 C63 179.4(8)
C60 C59 C64 C63 -1.3(14)
O1 C59 C64 C69 1.4(14)
C60 C59 C64 C69 -179.3(9)
C59 C60 C65 C66 -58.4(14)
C61 C60 C65 C66 120.7(11)
C59 C60 C65 C67 65.3(12)
C61 C60 C65 C67 -115.7(11)
C59 C60 C65 C68 -177.5(10)
C61 C60 C65 C68 1.6(16)
C63 C64 C69 C71 178.7(8)
C59 C64 C69 C71 -3.3(13)
C63 C64 C69 C70 -60.5(11)
C59 C64 C69 C70 117.5(10)
C63 C64 C69 C72 57.5(11)
C59 C64 C69 C72 -124.5(10)
C63 C62 C73 C75 63(2)
C61 C62 C73 C75 -115.0(15)
C63 C62 C73 C74 -175.7(16)
C61 C62 C73 C74 6(2)
C63 C62 C73 C76 -54.3(16)
C61 C62 C73 C76 127.6(15)
O2 C77 C78 C79 179.0(8)
C82 C77 C78 C79 -0.3(13)
O2 C77 C78 C87 -0.2(14)
C82 C77 C78 C87 -179.4(9)
C77 C78 C79 C80 -0.6(15)
C87 C78 C79 C80 178.6(10)
C78 C79 C80 C81 2.7(17)
C78 C79 C80 C91 -177.0(11)
C79 C80 C81 C82 -4.0(18)
C91 C80 C81 C82 175.7(11)
C80 C81 C82 C77 3.1(16)
C80 C81 C82 C83 -177.4(10)
C78 C77 C82 C81 -0.9(14)
O2 C77 C82 C81 179.8(8)
C78 C77 C82 C83 179.6(9)
O2 C77 C82 C83 0.3(13)
C81 C82 C83 C86 1.4(14)
C77 C82 C83 C86 -179.1(9)
C81 C82 C83 C85 -116.4(11)
C77 C82 C83 C85 63.1(13)
C81 C82 C83 C84 119.6(11)
C77 C82 C83 C84 -60.9(12)
C77 C78 C87 C88 -4.4(14)
C79 C78 C87 C88 176.4(8)
C77 C78 C87 C89 -125.6(10)
C79 C78 C87 C89 55.2(10)
C77 C78 C87 C90 115.2(11)
C79 C78 C87 C90 -64.0(11)
C79 C80 C91 C92 -124.2(15)
C81 C80 C91 C92 56.1(16)
C79 C80 C91 C93 116.6(15)
C81 C80 C91 C93 -63.0(19)
C79 C80 C91 C94 -2(2)
C81 C80 C91 C94 178.7(14)
C100 C95 C96 C97 0.0
C101 C95 C96 C97 173(2)
C95 C96 C97 C98 0.0
C96 C97 C98 C99 0.0
C97 C98 C99 C100 0.0
C98 C99 C100 C95 0.0
C96 C95 C100 C99 0.0
C101 C95 C100 C99 -174(2)
C2 C1 N1 C58 -175.8(7)
C2 C1 N1 U1 -12.1(9)
C57 C58 N1 C1 54.2(9)
C53 C58 N1 C1 -121.7(7)
C57 C58 N1 U1 -103.7(8)
C53 C58 N1 U1 80.4(8)
C4 C5 N2 C2 -0.1(10)
C6 C5 N2 C2 170.9(8)
C4 C5 N2 U1 169.4(7)
C6 C5 N2 U1 -19.6(14)
C1 C2 N2 C5 -176.3(7)
C3 C2 N2 C5 0.0(9)
C1 C2 N2 U1 11.2(9)
C3 C2 N2 U1 -172.4(6)
C12 C11 N3 C14 -0.8(11)
C6 C11 N3 C14 175.0(9)
C12 C11 N3 U1 156.6(8)
C6 C11 N3 U1 -27.6(15)
C13 C14 N3 C11 -0.3(11)
C15 C14 N3 C11 -178.8(9)
C13 C14 N3 U1 -163.8(7)
C15 C14 N3 U1 17.7(11)
C14 C15 N4 C16 174.8(9)
C14 C15 N4 U1 -7.7(11)
C17 C16 N4 C15 -98.5(10)
C21 C16 N4 C15 81.6(10)
C17 C16 N4 U1 84.7(11)
C21 C16 N4 U1 -95.3(9)
C31 C30 N5 C29 -172.0(9)
C31 C30 N5 U2 -5.7(11)
C28 C29 N5 C30 62.5(13)
C24 C29 N5 C30 -113.9(9)
C28 C29 N5 U2 -99.2(11)
C24 C29 N5 U2 84.4(12)
C33 C34 N6 C31 -0.5(10)
C35 C34 N6 C31 -173.0(10)
C33 C34 N6 U2 178.6(7)
C35 C34 N6 U2 6.1(16)
C32 C31 N6 C34 1.0(11)
C30 C31 N6 C34 -179.3(9)
C32 C31 N6 U2 -178.4(7)
C30 C31 N6 U2 1.4(11)
C41 C40 N7 C43 -0.3(11)
C35 C40 N7 C43 165.0(9)
C41 C40 N7 U2 150.4(7)
C35 C40 N7 U2 -44.3(15)
C42 C43 N7 C40 0.5(10)
C44 C43 N7 C40 -174.6(8)
C42 C43 N7 U2 -158.2(5)
C44 C43 N7 U2 26.6(9)
C43 C44 N8 C45 171.8(7)
C43 C44 N8 U2 -14.4(8)
C46 C45 N8 C44 -103.4(8)
C50 C45 N8 C44 74.4(8)
C46 C45 N8 U2 84.6(9)
C50 C45 N8 U2 -97.6(7)
C60 C59 O1 U1 -162(3)
C64 C59 O1 U1 17(4)
C78 C77 O2 U2 34(3)
C82 C77 O2 U2 -147(2)
C59 O1 U1 N2 -159(3)
C59 O1 U1 N3 125(3)
C59 O1 U1 N4 64(3)
C59 O1 U1 S1 -8(3)
C59 O1 U1 N1 -95(3)
C5 N2 U1 O1 -107.6(9)
C2 N2 U1 O1 61.2(5)
C5 N2 U1 N3 4.0(8)
C2 N2 U1 N3 172.8(6)
C5 N2 U1 N4 -10.8(10)
C2 N2 U1 N4 158.1(5)
C5 N2 U1 S1 90.0(9)
C2 N2 U1 S1 -101.1(5)
C5 N2 U1 N1 179.6(9)
C2 N2 U1 N1 -11.6(5)
C11 N3 U1 O1 120.8(9)
C14 N3 U1 O1 -83.1(6)
C11 N3 U1 N2 19.7(9)
C14 N3 U1 N2 175.8(7)
C11 N3 U1 N4 -170.8(10)
C14 N3 U1 N4 -14.7(6)
C11 N3 U1 S1 -85.3(9)
C14 N3 U1 S1 70.8(6)
C11 N3 U1 N1 13.5(11)
C14 N3 U1 N1 169.6(5)
C15 N4 U1 O1 133.6(6)
C16 N4 U1 O1 -49.5(8)
C15 N4 U1 N2 26.5(8)
C16 N4 U1 N2 -156.5(8)
C15 N4 U1 N3 11.6(6)
C16 N4 U1 N3 -171.4(9)
C15 N4 U1 S1 -81.1(6)
C16 N4 U1 S1 95.8(8)
C15 N4 U1 N1 -174.3(5)
C16 N4 U1 N1 2.6(11)
U2 S1 U1 O1 -14.8(7)
U2 S1 U1 N2 136.5(6)
U2 S1 U1 N3 -153.4(7)
U2 S1 U1 N4 -84.7(7)
U2 S1 U1 N1 67.4(7)
C1 N1 U1 O1 -101.0(5)
C58 N1 U1 O1 57.4(6)
C1 N1 U1 N2 12.2(5)
C58 N1 U1 N2 170.6(7)
C1 N1 U1 N3 18.5(6)
C58 N1 U1 N3 176.9(6)
C1 N1 U1 N4 -153.0(5)
C58 N1 U1 N4 5.4(9)
C1 N1 U1 S1 115.9(5)
C58 N1 U1 S1 -85.7(6)
C77 O2 U2 N7 109(3)
C77 O2 U2 N6 -173(3)
C77 O2 U2 N8 49(3)
C77 O2 U2 S1 -24(3)
C77 O2 U2 N5 -109(3)
C40 N7 U2 O2 120.1(9)
C43 N7 U2 O2 -90.7(6)
C40 N7 U2 N6 16.0(9)
C43 N7 U2 N6 165.3(6)
C40 N7 U2 N8 -172.2(10)
C43 N7 U2 N8 -23.0(5)
C40 N7 U2 S1 -87.9(9)
C43 N7 U2 S1 61.3(6)
C40 N7 U2 N5 7.5(11)
C43 N7 U2 N5 156.8(5)
C34 N6 U2 O2 -108.6(9)
C31 N6 U2 O2 70.5(6)
C34 N6 U2 N7 4.1(9)
C31 N6 U2 N7 -176.8(7)
C34 N6 U2 N8 -7.3(11)
C31 N6 U2 N8 171.8(5)
C34 N6 U2 S1 91.2(9)
C31 N6 U2 S1 -89.7(6)
C34 N6 U2 N5 178.1(10)
C31 N6 U2 N5 -2.8(6)
C44 N8 U2 O2 143.5(5)
C45 N8 U2 O2 -44.2(6)
C44 N8 U2 N7 19.5(5)
C45 N8 U2 N7 -168.1(7)
C44 N8 U2 N6 31.1(6)
C45 N8 U2 N6 -156.6(6)
C44 N8 U2 S1 -74.5(5)
C45 N8 U2 S1 97.9(6)
C44 N8 U2 N5 -160.1(5)
C45 N8 U2 N5 12.2(9)
U1 S1 U2 O2 3.5(7)
U1 S1 U2 N7 -135.9(7)
U1 S1 U2 N6 153.9(6)
U1 S1 U2 N8 -68.1(7)
U1 S1 U2 N5 85.2(7)
C30 N5 U2 O2 -111.4(6)
C29 N5 U2 O2 50.6(9)
C30 N5 U2 N7 12.9(8)
C29 N5 U2 N7 174.9(8)
C30 N5 U2 N6 4.3(6)
C29 N5 U2 N6 166.3(9)
C30 N5 U2 N8 -167.6(5)
C29 N5 U2 N8 -5.6(12)
C30 N5 U2 S1 108.3(6)
C29 N5 U2 S1 -89.7(9)
